data_1548282
loop_
_publ_author_name
'Yan, Qiao'
'Ma, Xiang'
'Banwell, Martin G.'
'Ward, Jas S.'

_publ_section_title
;
 Total Synthesis of the Marine Alkaloid Discoipyrrole C via the
 MoOPH-Mediated Oxidation of a 2,3,5-Trisubstituted Pyrrole.
;
_journal_issue 12
_journal_name_full 'Journal of natural products'
_journal_page_first 3305
_journal_page_last 3313
_journal_paper_doi 10.1021/acs.jnatprod.7b00872
_journal_volume 80
_journal_year 2017
_chemical_formula_moiety 'C20 H21 N O4'
_chemical_formula_sum 'C20 H21 N O4'
_chemical_formula_weight 339.38
_space_group_crystal_system monoclinic
_space_group_IT_number 14
_space_group_name_Hall '-P 2yn'
_space_group_name_H-M_alt 'P 1 21/n 1'
_symmetry_space_group_name_Hall '-P 2yn'
_symmetry_space_group_name_H-M 'P 1 21/n 1'
_atom_sites_solution_hydrogens mixed
_audit_creation_date 2017-09-01
_audit_creation_method
;
Olex2 1.2
(compiled 2017.08.10 svn.r3458 for OlexSys, GUI svn.r5381)
;
_cell_angle_alpha 90
_cell_angle_beta 92.3150(10)
_cell_angle_gamma 90
_cell_formula_units_Z 4
_cell_length_a 9.87260(10)
_cell_length_b 12.68010(10)
_cell_length_c 18.1414(2)
_cell_measurement_reflns_used 9340
_cell_measurement_temperature 150.00(10)
_cell_measurement_theta_max 73.5940
_cell_measurement_theta_min 4.8560
_cell_volume 2269.19(4)
_computing_cell_refinement 'CrysAlisPro 1.171.38.46 (Rigaku OD, 2015)'
_computing_data_collection 'CrysAlisPro 1.171.38.46 (Rigaku OD, 2015)'
_computing_data_reduction 'CrysAlisPro 1.171.38.46 (Rigaku OD, 2015)'
_computing_molecular_graphics 'Olex2 (Dolomanov et al., 2009)'
_computing_publication_material 'Olex2 (Dolomanov et al., 2009)'
_computing_structure_refinement 'ShelXL (Sheldrick, 2015)'
_diffrn_ambient_environment N~2~
_diffrn_ambient_temperature 150.00(10)
_diffrn_detector 'CCD plate'
_diffrn_detector_area_resol_mean 8.1297
_diffrn_detector_type EosS2
_diffrn_measured_fraction_theta_full 1.000
_diffrn_measured_fraction_theta_max 0.992
_diffrn_measurement_details
;
List of Runs (angles in degrees, time in seconds):

  # Type    Start    End  Width  t~exp~   \w     \q     \k     \f   Frames
--------------------------------------------------------------------------
  1  \w    -26.00  94.00   1.00    1.00    --   36.95   0.00 -60.00  120
  2  \w     45.00 122.00   1.00    3.50    --  111.00 -38.00  90.00   77
  3  \w     82.00 116.00   1.00    3.50    --  111.00-111.00 -30.00   34
  4  \w     93.00 143.00   1.00    3.50    --  111.00 -92.00 -30.00   50
  5  \w     69.00 119.00   1.00    3.50    --  111.00 -64.00 -60.00   50
  6  \w     60.00 116.00   1.00    3.50    --  111.00-111.00-180.00   56
  7  \w     45.00 128.00   1.00    3.50    --  111.00 -50.00-180.00   83
  8  \w     92.00 178.00   1.00    3.50    --  111.00  38.00 -90.00   86
  9  \w    143.00 174.00   1.00    3.50    --  111.00  50.00 -60.00   31
 10  \w     97.00 128.00   1.00    3.50    --  111.00  50.00 -60.00   31
 11  \w     67.00 178.00   1.00    3.50    --  111.00  12.00  30.00  111
 12  \w     54.00 129.00   1.00    3.50    --  111.00 -25.00 -30.00   75
 13  \w     58.00 111.00   1.00    3.50    --  111.00 -50.00   0.00   53
 14  \w     44.00  87.00   1.00    3.50    --  111.00 -92.00 -30.00   43
 15  \w     42.00 115.00   1.00    3.50    --  111.00 -38.00 -90.00   73
 16  \w     43.00 126.00   1.00    3.50    --  111.00 -77.00-180.00   83
 17  \w     30.00  80.00   1.00    1.00    --   36.95-125.00-150.00   50
 18  \w     -9.00  68.00   1.00    1.00    --   36.95 -88.00  -7.00   77
 19  \w     14.00  76.00   1.00    1.00    --   36.95 -99.00  60.00   62
 20  \w     43.00 115.00   1.00    3.50    --  111.00-111.00 150.00   72
 21  \w     20.00 102.00   1.00    1.00    --   36.95  57.00 150.00   82
 22  \w     10.00 105.00   1.00    1.00    --   36.95  77.00 -90.00   95
;
_diffrn_measurement_device 'four-circle diffractometer'
_diffrn_measurement_device_type 'SuperNova, Dual, Cu at zero, EosS2'
_diffrn_measurement_method '\f and \w scans'
_diffrn_orient_matrix_type 'CrysAlisPro convention (1999,Acta A55,543-557)'
_diffrn_orient_matrix_UB_11 -0.0283519000
_diffrn_orient_matrix_UB_12 -0.0970572000
_diffrn_orient_matrix_UB_13 0.0480422000
_diffrn_orient_matrix_UB_21 -0.0574832000
_diffrn_orient_matrix_UB_22 0.0723635000
_diffrn_orient_matrix_UB_23 0.0593576000
_diffrn_orient_matrix_UB_31 -0.1424181000
_diffrn_orient_matrix_UB_32 -0.0098540000
_diffrn_orient_matrix_UB_33 -0.0373534000
_diffrn_radiation_monochromator mirror
_diffrn_radiation_probe x-ray
_diffrn_radiation_type CuK\a
_diffrn_radiation_wavelength 1.54184
_diffrn_reflns_av_R_equivalents 0.0158
_diffrn_reflns_av_unetI/netI 0.0145
_diffrn_reflns_Laue_measured_fraction_full 1.000
_diffrn_reflns_Laue_measured_fraction_max 0.992
_diffrn_reflns_limit_h_max 7
_diffrn_reflns_limit_h_min -12
_diffrn_reflns_limit_k_max 15
_diffrn_reflns_limit_k_min -15
_diffrn_reflns_limit_l_max 22
_diffrn_reflns_limit_l_min -22
_diffrn_reflns_number 16213
_diffrn_reflns_point_group_measured_fraction_full 1.000
_diffrn_reflns_point_group_measured_fraction_max 0.992
_diffrn_reflns_theta_full 67.684
_diffrn_reflns_theta_max 73.752
_diffrn_reflns_theta_min 4.255
_diffrn_source 'micro-focus sealed X-ray tube'
_diffrn_source_type 'SuperNova (Cu) X-ray Source'
_exptl_absorpt_coefficient_mu 0.564
_exptl_absorpt_correction_T_max 1.00000
_exptl_absorpt_correction_T_min 0.93649
_exptl_absorpt_correction_type multi-scan
_exptl_absorpt_process_details
;
CrysAlisPro 1.171.38.46 (Rigaku Oxford Diffraction, 2015)
Empirical absorption correction using spherical harmonics,
 implemented in SCALE3 ABSPACK scaling algorithm.
;
_exptl_crystal_colour yellow
_exptl_crystal_colour_primary yellow
_exptl_crystal_density_diffrn 0.993
_exptl_crystal_description block
_exptl_crystal_F_000 720
_exptl_crystal_size_max 0.269
_exptl_crystal_size_mid 0.167
_exptl_crystal_size_min 0.104
_refine_diff_density_max 0.293
_refine_diff_density_min -0.189
_refine_diff_density_rms 0.033
_refine_ls_extinction_method none
_refine_ls_goodness_of_fit_ref 1.050
_refine_ls_hydrogen_treatment mixed
_refine_ls_matrix_type full
_refine_ls_number_parameters 240
_refine_ls_number_reflns 4554
_refine_ls_number_restraints 0
_refine_ls_restrained_S_all 1.050
_refine_ls_R_factor_all 0.0367
_refine_ls_R_factor_gt 0.0342
_refine_ls_shift/su_max 0.001
_refine_ls_shift/su_mean 0.000
_refine_ls_structure_factor_coef Fsqd
_refine_ls_weighting_details 'w=1/[\s^2^(Fo^2^)+(0.0421P)^2^+0.6795P] where P=(Fo^2^+2Fc^2^)/3'
_refine_ls_weighting_scheme calc
_refine_ls_wR_factor_gt 0.0896
_refine_ls_wR_factor_ref 0.0917
_reflns_Friedel_coverage 0.000
_reflns_number_gt 4193
_reflns_number_total 4554
_reflns_threshold_expression 'I > 2\s(I)'
_cod_data_source_file np7b00872_si_002.cif
_cod_data_source_block YQ-5-3_2_scale_sq_compound_3
_cod_depositor_comments 'Adding full bibliography for 1548282--1548286.cif.'
_cod_database_code 1548282
_shelxl_version_number 2014/6
_shelx_space_group_comment
;
The symmetry employed for this shelxl refinement is uniquely defined
by the following loop, which should always be used as a source of
symmetry information in preference to the above space-group names.
They are only intended as comments.
;
_reflns_odcompleteness_completeness 99.85
_reflns_odcompleteness_iscentric 1
_reflns_odcompleteness_theta 71.98
_olex2_refinement_description
;
1. Fixed Uiso
 At 1.2 times of:
  All C(H) groups, H2 of O2, All C(H,H) groups, All N(H) groups
 At 1.5 times of:
  All C(H,H,H) groups, H4 of O4, H3 of O3
2.a Ternary CH refined with riding coordinates:
 C6(H6)
2.b Secondary CH2 refined with riding coordinates:
 C5(H5A,H5B)
2.c Aromatic/amide H refined with riding coordinates:
 C10(H10), C11(H11), C13(H13), C14(H14), C16(H16), C17(H17), C19(H19), C20(H20)
2.d Idealised Me refined as rotating group:
 C7(H7A,H7B,H7C), C8(H8A,H8B,H8C)
;
_ins_header
;
TITL YQ-5-3_2_scale in P2(1)/n 
REM P2(1)/n (#14 in standard setting)
CELL 1.54184   9.872637  12.680097  18.141359  90.0000  92.3150  90.0000
ZERR    4.00   0.000073   0.000107   0.000153   0.0000   0.0007   0.0000
LATT  1
SYMM -x+1/2, y+1/2,-z+1/2 
SFAC C H N O
UNIT 96.00 116.00 4.00 24.00
TREF
HKLF 4
END
;
_olex2_submission_special_instructions 'No special instructions were received'
_oxdiff_exptl_absorpt_empirical_details
;
Empirical correction (ABSPACK) includes:
- Absorption correction using spherical harmonics
- Frame scaling
;
_oxdiff_exptl_absorpt_empirical_full_max 1.235
_oxdiff_exptl_absorpt_empirical_full_min 0.813

loop_
_space_group_symop_operation_xyz
'x, y, z'
'-x+1/2, y+1/2, -z+1/2'
'-x, -y, -z'
'x-1/2, -y-1/2, z-1/2'

loop_
_atom_site_label
_atom_site_type_symbol
_atom_site_fract_x
_atom_site_fract_y
_atom_site_fract_z
_atom_site_U_iso_or_equiv
_atom_site_adp_type
_atom_site_occupancy
_atom_site_site_symmetry_order
_atom_site_calc_flag
_atom_site_refinement_flags_posn
O1 O 0.31647(7) 0.46160(6) 0.53444(4) 0.02422(16) Uani 1 1 d .
O2 O 0.59405(7) 0.47023(6) 0.59559(4) 0.02485(16) Uani 1 1 d .
H2 H 0.6140(13) 0.4929(11) 0.5501(8) 0.030 Uiso 1 1 d R
O3 O -0.23007(8) 0.47375(7) 0.72477(5) 0.0347(2) Uani 1 1 d .
H3 H -0.2868(17) 0.4688(14) 0.6834(10) 0.052 Uiso 1 1 d R
O4 O 0.38789(8) 0.10485(7) 0.96226(4) 0.02974(18) Uani 1 1 d .
H4 H 0.3220(16) 0.0544(13) 0.9606(9) 0.045 Uiso 1 1 d R
N1 N 0.52881(9) 0.32404(8) 0.66144(5) 0.02461(19) Uani 1 1 d .
H1 H 0.5951(14) 0.2795(11) 0.6714(7) 0.030 Uiso 1 1 d R
C1 C 0.40812(10) 0.32084(8) 0.69376(6) 0.0225(2) Uani 1 1 d .
C2 C 0.30569(10) 0.37293(8) 0.65221(6) 0.0225(2) Uani 1 1 d .
C3 C 0.36519(10) 0.40731(8) 0.58688(5) 0.0217(2) Uani 1 1 d .
C4 C 0.51620(10) 0.37563(8) 0.59035(6) 0.0226(2) Uani 1 1 d .
C5 C 0.56303(11) 0.30670(9) 0.52709(6) 0.0257(2) Uani 1 1 d .
H5A H 0.6605 0.2985 0.5332 0.031 Uiso 1 1 calc R
H5B H 0.5455 0.3452 0.4815 0.031 Uiso 1 1 calc R
C6 C 0.50124(12) 0.19640(10) 0.51731(7) 0.0329(3) Uani 1 1 d .
H6 H 0.5042 0.1611 0.5654 0.039 Uiso 1 1 calc R
C7 C 0.35499(15) 0.19838(13) 0.48763(10) 0.0550(4) Uani 1 1 d .
H7A H 0.2994 0.2327 0.5226 0.082 Uiso 1 1 calc GR
H7B H 0.3236 0.1275 0.4798 0.082 Uiso 1 1 calc GR
H7C H 0.3496 0.2362 0.4418 0.082 Uiso 1 1 calc GR
C8 C 0.58843(16) 0.13363(11) 0.46515(9) 0.0493(4) Uani 1 1 d .
H8A H 0.5890 0.1685 0.4182 0.074 Uiso 1 1 calc GR
H8B H 0.5517 0.0640 0.4588 0.074 Uiso 1 1 calc GR
H8C H 0.6794 0.1290 0.4857 0.074 Uiso 1 1 calc GR
C9 C 0.16554(10) 0.39665(8) 0.67277(6) 0.0221(2) Uani 1 1 d .
C10 C 0.05909(11) 0.38395(9) 0.62069(6) 0.0251(2) Uani 1 1 d .
H10 H 0.0768 0.3575 0.5742 0.030 Uiso 1 1 calc R
C11 C -0.07264(10) 0.41000(9) 0.63690(6) 0.0266(2) Uani 1 1 d .
H11 H -0.1423 0.4011 0.6014 0.032 Uiso 1 1 calc R
C12 C -0.10081(10) 0.44924(9) 0.70586(6) 0.0251(2) Uani 1 1 d .
C13 C 0.00383(11) 0.46328(9) 0.75874(6) 0.0267(2) Uani 1 1 d .
H13 H -0.0144 0.4899 0.8051 0.032 Uiso 1 1 calc R
C14 C 0.13555(10) 0.43725(9) 0.74189(6) 0.0249(2) Uani 1 1 d .
H14 H 0.2053 0.4470 0.7773 0.030 Uiso 1 1 calc R
C15 C 0.39894(10) 0.26694(8) 0.76453(6) 0.0236(2) Uani 1 1 d .
C16 C 0.50860(11) 0.26849(10) 0.81556(6) 0.0296(2) Uani 1 1 d .
H16 H 0.5863 0.3061 0.8050 0.036 Uiso 1 1 calc R
C17 C 0.50292(11) 0.21495(10) 0.88151(6) 0.0317(3) Uani 1 1 d .
H17 H 0.5761 0.2173 0.9154 0.038 Uiso 1 1 calc R
C18 C 0.38763(11) 0.15730(9) 0.89744(5) 0.0243(2) Uani 1 1 d .
C19 C 0.27689(10) 0.15607(8) 0.84711(6) 0.0234(2) Uani 1 1 d .
H19 H 0.1993 0.1184 0.8578 0.028 Uiso 1 1 calc R
C20 C 0.28247(10) 0.21062(9) 0.78156(6) 0.0232(2) Uani 1 1 d .
H20 H 0.2082 0.2100 0.7484 0.028 Uiso 1 1 calc R

loop_
_atom_site_aniso_label
_atom_site_aniso_U_11
_atom_site_aniso_U_22
_atom_site_aniso_U_33
_atom_site_aniso_U_23
_atom_site_aniso_U_13
_atom_site_aniso_U_12
O1 0.0221(3) 0.0313(4) 0.0195(3) 0.0045(3) 0.0031(3) 0.0040(3)
O2 0.0229(4) 0.0318(4) 0.0201(4) 0.0019(3) 0.0031(3) -0.0034(3)
O3 0.0202(4) 0.0512(5) 0.0329(4) -0.0065(4) 0.0030(3) 0.0064(3)
O4 0.0308(4) 0.0403(5) 0.0180(4) 0.0063(3) -0.0007(3) -0.0078(3)
N1 0.0184(4) 0.0339(5) 0.0217(4) 0.0071(4) 0.0026(3) 0.0040(4)
C1 0.0198(5) 0.0274(5) 0.0205(5) 0.0006(4) 0.0022(4) -0.0017(4)
C2 0.0198(5) 0.0283(5) 0.0194(5) 0.0019(4) 0.0022(4) 0.0000(4)
C3 0.0198(5) 0.0254(5) 0.0200(5) -0.0001(4) 0.0017(4) 0.0006(4)
C4 0.0190(5) 0.0285(5) 0.0204(5) 0.0044(4) 0.0017(4) 0.0001(4)
C5 0.0231(5) 0.0298(5) 0.0245(5) 0.0017(4) 0.0053(4) 0.0027(4)
C6 0.0376(6) 0.0307(6) 0.0307(6) 0.0001(5) 0.0054(5) -0.0016(5)
C7 0.0405(8) 0.0511(9) 0.0730(11) -0.0197(8) -0.0018(7) -0.0087(6)
C8 0.0560(9) 0.0367(7) 0.0560(9) -0.0107(6) 0.0145(7) 0.0022(6)
C9 0.0195(5) 0.0258(5) 0.0212(5) 0.0042(4) 0.0033(4) 0.0008(4)
C10 0.0231(5) 0.0333(6) 0.0192(5) -0.0006(4) 0.0025(4) 0.0003(4)
C11 0.0203(5) 0.0365(6) 0.0228(5) 0.0010(4) -0.0016(4) 0.0006(4)
C12 0.0195(5) 0.0283(5) 0.0278(5) 0.0020(4) 0.0041(4) 0.0022(4)
C13 0.0259(5) 0.0327(6) 0.0216(5) -0.0019(4) 0.0043(4) 0.0016(4)
C14 0.0214(5) 0.0318(5) 0.0213(5) 0.0008(4) -0.0005(4) -0.0004(4)
C15 0.0216(5) 0.0291(5) 0.0202(5) 0.0033(4) 0.0028(4) 0.0016(4)
C16 0.0213(5) 0.0412(6) 0.0263(5) 0.0068(5) 0.0011(4) -0.0068(4)
C17 0.0248(5) 0.0467(7) 0.0232(5) 0.0063(5) -0.0051(4) -0.0068(5)
C18 0.0255(5) 0.0308(5) 0.0167(5) 0.0019(4) 0.0028(4) 0.0000(4)
C19 0.0200(5) 0.0279(5) 0.0225(5) 0.0012(4) 0.0037(4) -0.0016(4)
C20 0.0188(5) 0.0292(5) 0.0214(5) 0.0014(4) -0.0005(4) 0.0011(4)

loop_
_atom_type_symbol
_atom_type_description
_atom_type_scat_dispersion_real
_atom_type_scat_dispersion_imag
_atom_type_scat_source
C C 0.0181 0.0091 'International Tables Vol C Tables 4.2.6.8 and 6.1.1.4'
H H 0.0000 0.0000 'International Tables Vol C Tables 4.2.6.8 and 6.1.1.4'
N N 0.0311 0.0180 'International Tables Vol C Tables 4.2.6.8 and 6.1.1.4'
O O 0.0492 0.0322 'International Tables Vol C Tables 4.2.6.8 and 6.1.1.4'

loop_
_exptl_crystal_face_index_h
_exptl_crystal_face_index_k
_exptl_crystal_face_index_l
_exptl_crystal_face_perp_dist
0 6 7 0.0731
0 -6 -7 0.0511
-6 -1 -5 0.0473
6 0 4 0.0474
0 7 -6 0.0849
0 -7 6 0.0759

loop_
_geom_angle_atom_site_label_1
_geom_angle_atom_site_label_2
_geom_angle_atom_site_label_3
_geom_angle
C4 O2 H2 110.1(9)
C12 O3 H3 108.8(10)
C18 O4 H4 109.9(10)
C1 N1 H1 123.8(9)
C1 N1 C4 110.80(8)
C4 N1 H1 120.7(9)
N1 C1 C2 112.49(9)
N1 C1 C15 118.89(9)
C2 C1 C15 128.62(9)
C1 C2 C3 106.33(9)
C1 C2 C9 128.48(9)
C3 C2 C9 125.02(9)
O1 C3 C2 130.24(9)
O1 C3 C4 120.94(9)
C2 C3 C4 108.61(8)
O2 C4 N1 107.11(8)
O2 C4 C3 107.53(8)
O2 C4 C5 110.63(8)
N1 C4 C3 101.67(8)
N1 C4 C5 113.13(9)
C5 C4 C3 116.05(9)
C4 C5 H5A 107.7
C4 C5 H5B 107.7
C4 C5 C6 118.51(9)
H5A C5 H5B 107.1
C6 C5 H5A 107.7
C6 C5 H5B 107.7
C5 C6 H6 108.4
C7 C6 C5 113.17(11)
C7 C6 H6 108.4
C7 C6 C8 109.86(12)
C8 C6 C5 108.38(10)
C8 C6 H6 108.4
C6 C7 H7A 109.5
C6 C7 H7B 109.5
C6 C7 H7C 109.5
H7A C7 H7B 109.5
H7A C7 H7C 109.5
H7B C7 H7C 109.5
C6 C8 H8A 109.5
C6 C8 H8B 109.5
C6 C8 H8C 109.5
H8A C8 H8B 109.5
H8A C8 H8C 109.5
H8B C8 H8C 109.5
C10 C9 C2 119.55(9)
C10 C9 C14 117.99(9)
C14 C9 C2 122.37(9)
C9 C10 H10 119.4
C11 C10 C9 121.16(10)
C11 C10 H10 119.4
C10 C11 H11 119.9
C10 C11 C12 120.13(10)
C12 C11 H11 119.9
O3 C12 C11 122.04(10)
O3 C12 C13 118.10(10)
C11 C12 C13 119.86(10)
C12 C13 H13 120.2
C14 C13 C12 119.57(10)
C14 C13 H13 120.2
C9 C14 H14 119.4
C13 C14 C9 121.30(10)
C13 C14 H14 119.4
C16 C15 C1 120.16(9)
C16 C15 C20 118.89(9)
C20 C15 C1 120.92(9)
C15 C16 H16 119.6
C17 C16 C15 120.72(10)
C17 C16 H16 119.6
C16 C17 H17 120.0
C16 C17 C18 120.05(10)
C18 C17 H17 120.0
O4 C18 C17 117.79(9)
O4 C18 C19 122.53(9)
C17 C18 C19 119.68(10)
C18 C19 H19 120.0
C20 C19 C18 120.07(9)
C20 C19 H19 120.0
C15 C20 H20 119.7
C19 C20 C15 120.57(9)
C19 C20 H20 119.7

loop_
_geom_bond_atom_site_label_1
_geom_bond_atom_site_label_2
_geom_bond_distance
O1 C3 1.2543(13)
O2 H2 0.903(15)
O2 C4 1.4258(13)
O3 H3 0.920(18)
O3 C12 1.3705(12)
O4 H4 0.912(17)
O4 C18 1.3509(13)
N1 H1 0.878(15)
N1 C1 1.3496(13)
N1 C4 1.4469(13)
C1 C2 1.4019(14)
C1 C15 1.4605(14)
C2 C3 1.4128(14)
C2 C9 1.4785(14)
C3 C4 1.5429(13)
C4 C5 1.5290(14)
C5 H5A 0.9700
C5 H5B 0.9700
C5 C6 1.5333(16)
C6 H6 0.9800
C6 C7 1.5207(19)
C6 C8 1.5283(17)
C7 H7A 0.9600
C7 H7B 0.9600
C7 H7C 0.9600
C8 H8A 0.9600
C8 H8B 0.9600
C8 H8C 0.9600
C9 C10 1.3938(14)
C9 C14 1.3982(15)
C10 H10 0.9300
C10 C11 1.3848(14)
C11 H11 0.9300
C11 C12 1.3851(15)
C12 C13 1.3925(15)
C13 H13 0.9300
C13 C14 1.3877(15)
C14 H14 0.9300
C15 C16 1.3959(15)
C15 C20 1.3987(14)
C16 H16 0.9300
C16 C17 1.3788(16)
C17 H17 0.9300
C17 C18 1.3928(15)
C18 C19 1.3960(14)
C19 H19 0.9300
C19 C20 1.3788(14)
C20 H20 0.9300

loop_
_exptl_oxdiff_crystal_face_indexfrac_h
_exptl_oxdiff_crystal_face_indexfrac_k
_exptl_oxdiff_crystal_face_indexfrac_l
_exptl_oxdiff_crystal_face_x
_exptl_oxdiff_crystal_face_y
_exptl_oxdiff_crystal_face_z
-0.0000 6.0000 7.0000 -0.2460 0.8497 -0.3206
0.0000 -6.0000 -7.0000 0.2460 -0.8497 0.3206
-6.0000 -1.0000 -5.0000 0.0270 -0.0243 1.0511
6.0000 -0.0000 4.0000 0.0221 -0.1075 -1.0039
0.0000 7.0000 -6.0000 -0.9677 0.1504 0.1551
-0.0000 -7.0000 6.0000 0.9677 -0.1504 -0.1551
